data_4337957
loop_
_publ_author_name
'Dong, Huan'
'Hu, Hailiang'
'Liu, Yang'
'Zhong, Jun'
'Zhang, Guangju'
'Zhao, Fangfang'
'Sun, Xuhui'
'Li, Youyong'
'Kang, Zhenhui'

_publ_section_title
;
 Obtaining Chiral Metal-Organic Frameworks via a Prochirality Synthetic
 Strategy with Achiral Ligands Step-by-Step.
;
_journal_issue 7
_journal_name_full 'Inorganic chemistry'
_journal_page_first 3434
_journal_paper_doi 10.1021/ic402867x
_journal_volume 53
_journal_year 2014
_chemical_formula_moiety '[Cu(C3H4N2)2(C2H8N2)][(VO3)2]'
_chemical_formula_sum 'C8 H16 Cu N6 O6 V2'
_chemical_formula_weight 457.69
_chemical_name_systematic
; 
 ? 
;
_space_group_IT_number 19
_symmetry_cell_setting orthorhombic
_symmetry_space_group_name_Hall 'P 2ac 2ab'
_symmetry_space_group_name_H-M 'P 21 21 21'
_atom_sites_solution_hydrogens geom
_atom_sites_solution_primary direct
_atom_sites_solution_secondary difmap
_audit_creation_method SHELXL-97
_cell_angle_alpha 90.00
_cell_angle_beta 90.00
_cell_angle_gamma 90.00
_cell_formula_units_Z 4
_cell_length_a 10.6820(7)
_cell_length_b 11.6044(7)
_cell_length_c 12.6888(8)
_cell_measurement_reflns_used 3866
_cell_measurement_temperature 296(2)
_cell_measurement_theta_max 28.28
_cell_measurement_theta_min 2.5925
_cell_volume 1572.88(17)
_computing_cell_refinement 'Bruker SAINT'
_computing_data_collection 'Bruker APEX2'
_computing_structure_refinement 'SHELXL-97 (Sheldrick, 1997)'
_computing_structure_solution 'SHELXS-97 (Sheldrick, 1990)'
_diffrn_ambient_temperature 296(2)
_diffrn_measured_fraction_theta_full 0.997
_diffrn_measured_fraction_theta_max 0.997
_diffrn_measurement_device_type 'Bruker APEX-II CCD'
_diffrn_measurement_method '\f and \w scans'
_diffrn_radiation_monochromator graphite
_diffrn_radiation_source 'fine-focus sealed tube'
_diffrn_radiation_type MoK\a
_diffrn_radiation_wavelength 0.71073
_diffrn_reflns_av_R_equivalents 0.0202
_diffrn_reflns_av_sigmaI/netI 0.0261
_diffrn_reflns_limit_h_max 14
_diffrn_reflns_limit_h_min -14
_diffrn_reflns_limit_k_max 15
_diffrn_reflns_limit_k_min -15
_diffrn_reflns_limit_l_max 16
_diffrn_reflns_limit_l_min -16
_diffrn_reflns_number 13426
_diffrn_reflns_theta_full 28.25
_diffrn_reflns_theta_max 28.25
_diffrn_reflns_theta_min 2.38
_exptl_absorpt_coefficient_mu 2.542
_exptl_absorpt_correction_T_max 0.7502
_exptl_absorpt_correction_T_min 0.6304
_exptl_absorpt_correction_type multi-scan
_exptl_absorpt_process_details ' SADABS, Sheldrick, 1996'
_exptl_crystal_colour BLUE
_exptl_crystal_density_diffrn 1.933
_exptl_crystal_density_method 'not measured'
_exptl_crystal_description ROD
_exptl_crystal_F_000 916
_exptl_crystal_size_max 0.20
_exptl_crystal_size_mid 0.15
_exptl_crystal_size_min 0.12
_refine_diff_density_max 0.238
_refine_diff_density_min -0.243
_refine_diff_density_rms 0.050
_refine_ls_abs_structure_details 'Flack H D (1983), Acta Cryst. A39, 876-881'
_refine_ls_abs_structure_Flack 0.018(8)
_refine_ls_extinction_method none
_refine_ls_goodness_of_fit_ref 1.011
_refine_ls_hydrogen_treatment constr
_refine_ls_matrix_type full
_refine_ls_number_parameters 208
_refine_ls_number_reflns 3866
_refine_ls_number_restraints 0
_refine_ls_restrained_S_all 1.011
_refine_ls_R_factor_all 0.0173
_refine_ls_R_factor_gt 0.0161
_refine_ls_shift/su_max 0.001
_refine_ls_shift/su_mean 0.000
_refine_ls_structure_factor_coef Fsqd
_refine_ls_weighting_details 'calc w=1/[\s^2^(Fo^2^)+(0.0200P)^2^+0.0000P] where P=(Fo^2^+2Fc^2^)/3'
_refine_ls_weighting_scheme calc
_refine_ls_wR_factor_gt 0.0396
_refine_ls_wR_factor_ref 0.0399
_reflns_number_gt 3714
_reflns_number_total 3866
_reflns_threshold_expression >2sigma(I)
_cod_data_source_file ic402867x_si_001.cif
_cod_data_source_block 2b
_cod_depositor_comments 'Adding full bibliography for 4337955--4337957.cif.'
_cod_original_sg_symbol_H-M P212121
_cod_database_code 4337957

loop_
_symmetry_equiv_pos_as_xyz
'x, y, z'
'-x+1/2, -y, z+1/2'
'x+1/2, -y+1/2, -z'
'-x, y+1/2, -z+1/2'

loop_
_atom_site_label
_atom_site_type_symbol
_atom_site_fract_x
_atom_site_fract_y
_atom_site_fract_z
_atom_site_U_iso_or_equiv
_atom_site_adp_type
_atom_site_occupancy
_atom_site_symmetry_multiplicity
_atom_site_calc_flag
_atom_site_refinement_flags
V1 V 0.34047(3) 0.30144(2) 0.388981(19) 0.01179(6) Uani 1 1 d .
V2 V 0.15137(3) 0.16803(2) 0.566233(19) 0.01157(6) Uani 1 1 d .
Cu1 Cu 0.296524(19) 0.583937(17) 0.270179(15) 0.01443(5) Uani 1 1 d .
O1 O 0.22983(11) 0.19930(11) 0.44375(9) 0.0187(2) Uani 1 1 d .
O2 O 0.14992(12) 0.02677(10) 0.58205(9) 0.0197(2) Uani 1 1 d .
O3 O 0.49544(11) 0.27673(11) 0.44048(11) 0.0244(3) Uani 1 1 d .
O4 O 0.22591(12) 0.22831(11) 0.66427(9) 0.0231(3) Uani 1 1 d .
O5 O 0.34070(13) 0.27867(10) 0.26164(9) 0.0238(3) Uani 1 1 d .
O6 O 0.29746(12) 0.43425(10) 0.41062(9) 0.0213(3) Uani 1 1 d .
N1 N 0.10933(13) 0.57281(12) 0.26493(11) 0.0172(3) Uani 1 1 d .
N2 N -0.08213(14) 0.59071(15) 0.20499(11) 0.0216(3) Uani 1 1 d .
H2B H -0.1452 0.6174 0.1706 0.026 Uiso 1 1 calc R
N3 N 0.30423(14) 0.68865(11) 0.39582(10) 0.0163(3) Uani 1 1 d .
N4 N 0.26657(15) 0.82901(13) 0.50676(12) 0.0233(3) Uani 1 1 d .
H4B H 0.2328 0.8893 0.5341 0.028 Uiso 1 1 calc R
N5 N 0.30609(14) 0.48689(12) 0.13807(10) 0.0187(3) Uani 1 1 d .
H5B H 0.2908 0.4127 0.1542 0.022 Uiso 1 1 calc R
H5C H 0.2474 0.5104 0.0919 0.022 Uiso 1 1 calc R
N6 N 0.48475(13) 0.57769(12) 0.26050(11) 0.0161(3) Uani 1 1 d .
H6B H 0.5144 0.6487 0.2466 0.019 Uiso 1 1 calc R
H6C H 0.5163 0.5550 0.3229 0.019 Uiso 1 1 calc R
C1 C 0.03404(16) 0.63240(17) 0.20244(14) 0.0201(4) Uani 1 1 d .
H1A H 0.0590 0.6952 0.1620 0.024 Uiso 1 1 calc R
C2 C -0.08388(16) 0.49787(17) 0.27199(14) 0.0212(4) Uani 1 1 d .
H2A H -0.1524 0.4521 0.2892 0.025 Uiso 1 1 calc R
C3 C 0.03534(17) 0.48671(17) 0.30797(13) 0.0203(4) Uani 1 1 d .
H3A H 0.0630 0.4301 0.3543 0.024 Uiso 1 1 calc R
C4 C 0.23467(16) 0.77997(16) 0.41497(14) 0.0215(4) Uani 1 1 d .
H4A H 0.1717 0.8069 0.3707 0.026 Uiso 1 1 calc R
C5 C 0.36201(18) 0.76649(16) 0.54898(14) 0.0249(4) Uani 1 1 d .
H5A H 0.4030 0.7806 0.6123 0.030 Uiso 1 1 calc R
C6 C 0.38550(17) 0.67953(16) 0.48035(13) 0.0208(4) Uani 1 1 d .
H6A H 0.4463 0.6230 0.4887 0.025 Uiso 1 1 calc R
C7 C 0.43078(17) 0.49698(16) 0.08968(13) 0.0208(4) Uani 1 1 d .
H7A H 0.4364 0.5678 0.0494 0.025 Uiso 1 1 calc R
H7B H 0.4455 0.4327 0.0425 0.025 Uiso 1 1 calc R
C8 C 0.52682(17) 0.49711(16) 0.17706(14) 0.0206(4) Uani 1 1 d .
H8A H 0.5356 0.4201 0.2059 0.025 Uiso 1 1 calc R
H8B H 0.6075 0.5213 0.1498 0.025 Uiso 1 1 calc R

loop_
_atom_site_aniso_label
_atom_site_aniso_U_11
_atom_site_aniso_U_22
_atom_site_aniso_U_33
_atom_site_aniso_U_23
_atom_site_aniso_U_13
_atom_site_aniso_U_12
V1 0.00980(12) 0.01117(13) 0.01439(12) 0.00154(10) 0.00111(10) 0.00000(11)
V2 0.01009(12) 0.01110(12) 0.01353(11) -0.00011(9) 0.00129(10) -0.00020(11)
Cu1 0.01262(10) 0.01620(10) 0.01447(9) -0.00270(8) -0.00057(8) 0.00126(8)
O1 0.0163(6) 0.0222(6) 0.0175(5) 0.0017(5) 0.0010(4) -0.0067(5)
O2 0.0215(6) 0.0126(6) 0.0249(6) 0.0017(4) 0.0063(5) 0.0012(5)
O3 0.0119(6) 0.0185(7) 0.0427(7) 0.0048(6) -0.0044(5) -0.0017(5)
O4 0.0251(7) 0.0249(7) 0.0192(6) -0.0059(5) -0.0023(5) -0.0027(6)
O5 0.0351(7) 0.0197(6) 0.0166(5) 0.0016(5) 0.0043(5) 0.0007(6)
O6 0.0215(6) 0.0153(6) 0.0272(6) -0.0018(5) -0.0011(5) 0.0037(5)
N1 0.0153(7) 0.0185(7) 0.0179(6) 0.0013(6) -0.0001(6) 0.0005(6)
N2 0.0160(7) 0.0290(9) 0.0196(7) 0.0017(6) -0.0034(5) 0.0032(7)
N3 0.0190(7) 0.0141(7) 0.0157(6) -0.0009(5) 0.0012(6) -0.0003(6)
N4 0.0279(9) 0.0158(7) 0.0262(8) -0.0068(6) 0.0078(6) 0.0012(7)
N5 0.0234(8) 0.0161(7) 0.0167(6) -0.0007(5) -0.0044(6) 0.0020(6)
N6 0.0178(7) 0.0159(7) 0.0147(6) 0.0014(6) 0.0008(5) -0.0018(6)
C1 0.0182(9) 0.0223(9) 0.0197(8) 0.0028(7) 0.0010(7) 0.0009(7)
C2 0.0186(8) 0.0242(9) 0.0208(8) -0.0005(8) 0.0028(7) -0.0042(7)
C3 0.0220(9) 0.0224(10) 0.0167(7) 0.0035(7) -0.0014(7) 0.0001(8)
C4 0.0224(9) 0.0187(9) 0.0233(8) -0.0012(7) 0.0026(7) 0.0027(7)
C5 0.0301(10) 0.0241(9) 0.0206(8) -0.0057(7) -0.0007(7) -0.0029(8)
C6 0.0244(9) 0.0177(9) 0.0203(8) -0.0026(7) -0.0013(7) 0.0003(7)
C7 0.0305(10) 0.0160(8) 0.0158(8) -0.0008(7) 0.0051(7) 0.0019(7)
C8 0.0196(9) 0.0178(9) 0.0243(8) 0.0002(7) 0.0058(7) 0.0035(7)

loop_
_atom_type_symbol
_atom_type_description
_atom_type_scat_dispersion_real
_atom_type_scat_dispersion_imag
_atom_type_scat_source
C C 0.0033 0.0016 'International Tables Vol C Tables 4.2.6.8 and 6.1.1.4'
Cu Cu 0.3201 1.2651 'International Tables Vol C Tables 4.2.6.8 and 6.1.1.4'
N N 0.0061 0.0033 'International Tables Vol C Tables 4.2.6.8 and 6.1.1.4'
O O 0.0106 0.0060 'International Tables Vol C Tables 4.2.6.8 and 6.1.1.4'
V V 0.3005 0.5294 'International Tables Vol C Tables 4.2.6.8 and 6.1.1.4'
H H 0.0000 0.0000 'International Tables Vol C Tables 4.2.6.8 and 6.1.1.4'

loop_
_geom_angle_atom_site_label_1
_geom_angle_atom_site_label_2
_geom_angle_atom_site_label_3
_geom_angle
_geom_angle_site_symmetry_1
_geom_angle_site_symmetry_3
O6 V1 O5 108.60(6) . .
O6 V1 O3 110.36(6) . .
O5 V1 O3 109.31(7) . .
O6 V1 O1 111.69(6) . .
O5 V1 O1 105.89(6) . .
O3 V1 O1 110.84(6) . .
O4 V2 O2 109.69(7) . .
O4 V2 O3 109.69(7) . 3_456
O2 V2 O3 110.68(6) . 3_456
O4 V2 O1 110.10(6) . .
O2 V2 O1 108.00(6) . .
O3 V2 O1 108.67(6) 3_456 .
N1 Cu1 N3 96.11(6) . .
N1 Cu1 N6 172.11(5) . .
N3 Cu1 N6 91.67(6) . .
N1 Cu1 N5 89.25(6) . .
N3 Cu1 N5 173.73(6) . .
N6 Cu1 N5 83.05(6) . .
V2 O1 V1 139.94(7) . .
V2 O3 V1 141.42(8) 3_556 .
C1 N1 C3 105.43(15) . .
C1 N1 Cu1 126.30(12) . .
C3 N1 Cu1 127.02(12) . .
C1 N2 C2 108.23(15) . .
C1 N2 H2B 125.9 . .
C2 N2 H2B 125.9 . .
C4 N3 C6 105.81(14) . .
C4 N3 Cu1 127.65(12) . .
C6 N3 Cu1 126.54(11) . .
C4 N4 C5 107.83(15) . .
C4 N4 H4B 126.1 . .
C5 N4 H4B 126.1 . .
C7 N5 Cu1 110.33(11) . .
C7 N5 H5B 109.6 . .
Cu1 N5 H5B 109.6 . .
C7 N5 H5C 109.6 . .
Cu1 N5 H5C 109.6 . .
H5B N5 H5C 108.1 . .
C8 N6 Cu1 111.63(11) . .
C8 N6 H6B 109.3 . .
Cu1 N6 H6B 109.3 . .
C8 N6 H6C 109.3 . .
Cu1 N6 H6C 109.3 . .
H6B N6 H6C 108.0 . .
N1 C1 N2 111.19(16) . .
N1 C1 H1A 124.4 . .
N2 C1 H1A 124.4 . .
C3 C2 N2 105.67(15) . .
C3 C2 H2A 127.2 . .
N2 C2 H2A 127.2 . .
C2 C3 N1 109.47(16) . .
C2 C3 H3A 125.3 . .
N1 C3 H3A 125.3 . .
N3 C4 N4 111.01(16) . .
N3 C4 H4A 124.5 . .
N4 C4 H4A 124.5 . .
C6 C5 N4 106.40(15) . .
C6 C5 H5A 126.8 . .
N4 C5 H5A 126.8 . .
C5 C6 N3 108.95(16) . .
C5 C6 H6A 125.5 . .
N3 C6 H6A 125.5 . .
N5 C7 C8 107.98(13) . .
N5 C7 H7A 110.1 . .
C8 C7 H7A 110.1 . .
N5 C7 H7B 110.1 . .
C8 C7 H7B 110.1 . .
H7A C7 H7B 108.4 . .
N6 C8 C7 108.60(14) . .
N6 C8 H8A 110.0 . .
C7 C8 H8A 110.0 . .
N6 C8 H8B 110.0 . .
C7 C8 H8B 110.0 . .
H8A C8 H8B 108.4 . .

loop_
_geom_bond_atom_site_label_1
_geom_bond_atom_site_label_2
_geom_bond_distance
_geom_bond_site_symmetry_2
V1 O6 1.6315(12) .
V1 O5 1.6373(12) .
V1 O3 1.8027(12) .
V1 O1 1.8123(12) .
V2 O4 1.6342(12) .
V2 O2 1.6516(12) .
V2 O3 1.7868(12) 3_456
V2 O1 1.8026(12) .
Cu1 N1 2.0049(15) .
Cu1 N3 2.0062(13) .
Cu1 N6 2.0157(14) .
Cu1 N5 2.0221(13) .
O3 V2 1.7868(12) 3_556
N1 C1 1.324(2) .
N1 C3 1.386(2) .
N2 C1 1.332(2) .
N2 C2 1.373(2) .
N2 H2B 0.8600 .
N3 C4 1.317(2) .
N3 C6 1.384(2) .
N4 C4 1.340(2) .
N4 C5 1.361(2) .
N4 H4B 0.8600 .
N5 C7 1.471(2) .
N5 H5B 0.9000 .
N5 H5C 0.9000 .
N6 C8 1.482(2) .
N6 H6B 0.9000 .
N6 H6C 0.9000 .
C1 H1A 0.9300 .
C2 C3 1.359(3) .
C2 H2A 0.9300 .
C3 H3A 0.9300 .
C4 H4A 0.9300 .
C5 C6 1.356(2) .
C5 H5A 0.9300 .
C6 H6A 0.9300 .
C7 C8 1.511(3) .
C7 H7A 0.9700 .
C7 H7B 0.9700 .
C8 H8A 0.9700 .
C8 H8B 0.9700 .
